data_7018384
loop_
_publ_author_name
'Diener, Sara A.'
'Santoro, Amedeo'
'Kilner, Colin A.'
'Loughrey, Jonathan J.'
'Halcrow, Malcolm A.'

_publ_section_title
;
 Iron(ii) complexes of new hexadentate 1,1,1-tris-(iminomethyl)ethane
 podands, and their 7-methyl-1,3,5-triazaadamantane rearrangement
 products.
;
_journal_issue 13
_journal_name_full 'Dalton transactions (Cambridge, England : 2003)'
_journal_page_first 3731
_journal_page_last 3739
_journal_paper_doi 10.1039/c2dt11911k
_journal_volume 41
_journal_year 2012
_chemical_formula_moiety 'C26 H30 Cl2 Fe N6, H2 O'
_chemical_formula_sum 'C26 H32 Cl2 Fe N6 O'
_chemical_formula_weight 571.33
_chemical_name_systematic
;
[7-Methyl-2,4,9-tris-(6-methylpyridin-2-yl)-1,3,5-triaza-tricyclo-
[3.3.1.1^3,7^]decane] dichloroiron(II) hydrate
;
_space_group_IT_number 14
_symmetry_cell_setting monoclinic
_symmetry_space_group_name_Hall '-P 2yn'
_symmetry_space_group_name_H-M 'P 1 21/n 1'
_atom_sites_solution_hydrogens geom
_atom_sites_solution_primary direct
_atom_sites_solution_secondary difmap
_audit_creation_method SHELXL-97
_cell_angle_alpha 90.00
_cell_angle_beta 103.818(5)
_cell_angle_gamma 90.00
_cell_formula_units_Z 8
_cell_length_a 14.3647(12)
_cell_length_b 15.4763(11)
_cell_length_c 26.538(2)
_cell_measurement_reflns_used 212108
_cell_measurement_temperature 150(2)
_cell_measurement_theta_max 28.31
_cell_measurement_theta_min 1.82
_cell_volume 5729.0(8)
_computing_cell_refinement 'APEX 2 software, Bruker Nonius 2004'
_computing_data_collection 'APEX 2 software, Bruker Nonius 2004'
_computing_data_reduction 'SAINT, Bruker Nonius 2004'
_computing_molecular_graphics 'XSeed (Barbour, 2001)'
_computing_publication_material 'local program'
_computing_structure_refinement 'SHELXL-97 (Sheldrick, 1997)'
_computing_structure_solution 'SHELXS-97 (Sheldrick, 1990)'
_diffrn_ambient_temperature 150(2)
_diffrn_detector_area_resol_mean '120 microns'
_diffrn_measured_fraction_theta_full 0.978
_diffrn_measured_fraction_theta_max 0.978
_diffrn_measurement_device_type 'Bruker X8 Apex diffractometer'
_diffrn_measurement_method 'Rotation images'
_diffrn_radiation_monochromator graphite
_diffrn_radiation_source 'rotating anode'
_diffrn_radiation_type MoK\a
_diffrn_radiation_wavelength 0.71073
_diffrn_reflns_av_R_equivalents 0.0768
_diffrn_reflns_av_sigmaI/netI 0.0382
_diffrn_reflns_limit_h_max 18
_diffrn_reflns_limit_h_min -18
_diffrn_reflns_limit_k_max 20
_diffrn_reflns_limit_k_min -20
_diffrn_reflns_limit_l_max 34
_diffrn_reflns_limit_l_min -34
_diffrn_reflns_number 212108
_diffrn_reflns_theta_full 28.31
_diffrn_reflns_theta_max 28.31
_diffrn_reflns_theta_min 1.82
_exptl_absorpt_coefficient_mu 0.740
_exptl_absorpt_correction_T_max 1.033
_exptl_absorpt_correction_T_min 0.956
_exptl_absorpt_correction_type multi-scan
_exptl_absorpt_process_details
;
Sheldrick, G. M. (2002). SADABS v. 2.03. University of
G/ottingen, Germany.
;
_exptl_crystal_colour Yellow
_exptl_crystal_density_diffrn 1.304
_exptl_crystal_density_method 'not measured'
_exptl_crystal_description Plate
_exptl_crystal_F_000 2344
_exptl_crystal_size_max 0.21
_exptl_crystal_size_mid 0.06
_exptl_crystal_size_min 0.02
_refine_diff_density_max 0.667
_refine_diff_density_min -0.283
_refine_diff_density_rms 0.071
_refine_ls_extinction_method none
_refine_ls_goodness_of_fit_ref 1.035
_refine_ls_hydrogen_treatment mixed
_refine_ls_matrix_type full
_refine_ls_number_parameters 680
_refine_ls_number_reflns 13932
_refine_ls_number_restraints 0
_refine_ls_restrained_S_all 1.035
_refine_ls_R_factor_all 0.0712
_refine_ls_R_factor_gt 0.0378
_refine_ls_shift/su_max 0.002
_refine_ls_shift/su_mean 0.000
_refine_ls_structure_factor_coef Fsqd
_refine_ls_weighting_details 'calc w=1/[\s^2^(Fo^2^)+(0.0440P)^2^+4.1207P] where P=(Fo^2^+2Fc^2^)/3'
_refine_ls_weighting_scheme calc
_refine_ls_wR_factor_gt 0.0881
_refine_ls_wR_factor_ref 0.1029
_reflns_number_gt 9752
_reflns_number_total 13932
_reflns_threshold_expression >2sigma(I)
_cod_data_source_file c2dt11911k.txt
_cod_data_source_block mh220
_cod_depositor_comments
;
The following automatic conversions were performed:

'_symmetry_cell_setting' value 'Monoclinic' changed to 'monoclinic'
according to /home/saulius/struct/CIF-dictionaries/cif_core.dic
dictionary named 'cif_core.dic' version 2.4.1 from 2010-06-29.

Automatic conversion script
Id: cif_fix_values 1715 2011-07-08 13:25:40Z adriana 
;
_cod_original_cell_volume 5728.9(8)
_cod_original_sg_symbol_H-M 'P 21/n'
_cod_database_code 7018384

loop_
_symmetry_equiv_pos_as_xyz
'x, y, z'
'-x+1/2, y+1/2, -z+1/2'
'-x, -y, -z'
'x-1/2, -y-1/2, z-1/2'

loop_
_atom_site_label
_atom_site_type_symbol
_atom_site_fract_x
_atom_site_fract_y
_atom_site_fract_z
_atom_site_U_iso_or_equiv
_atom_site_adp_type
_atom_site_occupancy
_atom_site_symmetry_multiplicity
_atom_site_calc_flag
_atom_site_refinement_flags
_atom_site_disorder_assembly
_atom_site_disorder_group
Fe1 Fe 0.36609(2) 0.799046(19) 0.219773(12) 0.01870(8) Uani 1 1 d . . .
Cl2 Cl 0.20573(4) 0.81636(4) 0.18325(2) 0.03255(14) Uani 1 1 d . . .
Cl3 Cl 0.49788(5) 0.81493(4) 0.18063(3) 0.03452(15) Uani 1 1 d . . .
N4 N 0.41374(12) 0.76482(10) 0.29986(7) 0.0169(4) Uani 1 1 d . . .
C5 C 0.48647(15) 0.82943(13) 0.32830(8) 0.0186(4) Uani 1 1 d . . .
H5 H 0.5432 0.8241 0.3128 0.022 Uiso 1 1 calc R . .
N6 N 0.52161(13) 0.80762(11) 0.38371(7) 0.0205(4) Uani 1 1 d . . .
C7 C 0.56869(15) 0.71959(13) 0.38559(8) 0.0195(4) Uani 1 1 d . . .
H7 H 0.6164 0.7249 0.3638 0.023 Uiso 1 1 calc R . .
N8 N 0.49908(12) 0.65109(11) 0.35987(7) 0.0187(4) Uani 1 1 d . . .
C9 C 0.46566(15) 0.67908(12) 0.30519(8) 0.0172(4) Uani 1 1 d . . .
H9 H 0.5254 0.6900 0.2931 0.021 Uiso 1 1 calc R . .
C10 C 0.32951(14) 0.76036(13) 0.32510(8) 0.0184(4) Uani 1 1 d . . .
H10A H 0.2824 0.7174 0.3067 0.022 Uiso 1 1 calc R . .
H10B H 0.2974 0.8174 0.3225 0.022 Uiso 1 1 calc R . .
C11 C 0.44002(16) 0.80208(14) 0.40978(9) 0.0223(4) Uani 1 1 d . . .
H11A H 0.4090 0.8594 0.4087 0.027 Uiso 1 1 calc R . .
H11B H 0.4651 0.7861 0.4467 0.027 Uiso 1 1 calc R . .
C12 C 0.41619(15) 0.64610(13) 0.38515(8) 0.0205(4) Uani 1 1 d . . .
H12A H 0.4398 0.6280 0.4218 0.025 Uiso 1 1 calc R . .
H12B H 0.3702 0.6019 0.3673 0.025 Uiso 1 1 calc R . .
C13 C 0.36424(15) 0.73430(13) 0.38316(8) 0.0202(4) Uani 1 1 d . . .
C14 C 0.27991(17) 0.73024(16) 0.40985(9) 0.0290(5) Uani 1 1 d . . .
H14A H 0.2480 0.7866 0.4071 0.044 Uiso 1 1 calc R . .
H14B H 0.3042 0.7153 0.4465 0.044 Uiso 1 1 calc R . .
H14C H 0.2340 0.6862 0.3929 0.044 Uiso 1 1 calc R . .
C15 C 0.44707(15) 0.92106(13) 0.31503(9) 0.0212(4) Uani 1 1 d . . .
N16 N 0.40154(13) 0.93036(11) 0.26400(7) 0.0209(4) Uani 1 1 d . . .
C17 C 0.37497(15) 1.01141(14) 0.24566(9) 0.0240(5) Uani 1 1 d . . .
C18 C 0.39067(17) 1.08378(14) 0.27902(10) 0.0291(5) Uani 1 1 d . . .
H18 H 0.3712 1.1397 0.2658 0.035 Uiso 1 1 calc R . .
C19 C 0.43489(18) 1.07280(15) 0.33137(10) 0.0304(5) Uani 1 1 d . . .
H19 H 0.4442 1.1209 0.3543 0.037 Uiso 1 1 calc R . .
C20 C 0.46569(17) 0.98993(14) 0.35004(10) 0.0274(5) Uani 1 1 d . . .
H20 H 0.4981 0.9811 0.3853 0.033 Uiso 1 1 calc R . .
C21 C 0.32966(17) 1.01988(15) 0.18826(10) 0.0309(5) Uani 1 1 d . . .
H21A H 0.2631 0.9997 0.1811 0.046 Uiso 1 1 calc R . .
H21B H 0.3656 0.9849 0.1686 0.046 Uiso 1 1 calc R . .
H21C H 0.3309 1.0806 0.1779 0.046 Uiso 1 1 calc R . .
C22 C 0.62769(16) 0.69932(14) 0.44060(8) 0.0226(5) Uani 1 1 d . . .
N23 N 0.61146(13) 0.62600(12) 0.46492(7) 0.0231(4) Uani 1 1 d . . .
C24 C 0.66864(16) 0.61001(14) 0.51320(9) 0.0246(5) Uani 1 1 d . . .
C25 C 0.74253(19) 0.66602(16) 0.53745(9) 0.0329(6) Uani 1 1 d . . .
H25 H 0.7801 0.6537 0.5713 0.040 Uiso 1 1 calc R . .
C26 C 0.7604(2) 0.74072(17) 0.51101(10) 0.0394(6) Uani 1 1 d . . .
H26 H 0.8112 0.7788 0.5262 0.047 Uiso 1 1 calc R . .
C27 C 0.70172(19) 0.75776(17) 0.46186(10) 0.0348(6) Uani 1 1 d . . .
H27 H 0.7117 0.8079 0.4432 0.042 Uiso 1 1 calc R . .
C28 C 0.65076(19) 0.52568(16) 0.53875(10) 0.0333(6) Uani 1 1 d . . .
H28A H 0.6863 0.4790 0.5269 0.050 Uiso 1 1 calc R . .
H28B H 0.5821 0.5124 0.5293 0.050 Uiso 1 1 calc R . .
H28C H 0.6724 0.5313 0.5765 0.050 Uiso 1 1 calc R . .
C29 C 0.40814(15) 0.61402(13) 0.26659(8) 0.0181(4) Uani 1 1 d . . .
N30 N 0.36805(12) 0.64956(11) 0.21915(7) 0.0191(4) Uani 1 1 d . . .
C31 C 0.32845(15) 0.59556(14) 0.17913(8) 0.0214(4) Uani 1 1 d . . .
C32 C 0.32590(16) 0.50566(14) 0.18650(9) 0.0249(5) Uani 1 1 d . . .
H32 H 0.2975 0.4692 0.1582 0.030 Uiso 1 1 calc R . .
C33 C 0.36502(16) 0.46981(14) 0.23527(9) 0.0248(5) Uani 1 1 d . . .
H33 H 0.3631 0.4092 0.2406 0.030 Uiso 1 1 calc R . .
C34 C 0.40731(15) 0.52519(13) 0.27633(9) 0.0221(5) Uani 1 1 d . . .
H34 H 0.4347 0.5028 0.3099 0.026 Uiso 1 1 calc R . .
C35 C 0.29102(18) 0.63550(16) 0.12594(9) 0.0303(5) Uani 1 1 d . . .
H35A H 0.3406 0.6725 0.1176 0.046 Uiso 1 1 calc R . .
H35B H 0.2339 0.6702 0.1259 0.046 Uiso 1 1 calc R . .
H35C H 0.2743 0.5896 0.0999 0.046 Uiso 1 1 calc R . .
Fe36 Fe 0.88590(2) 0.779269(19) 0.272796(12) 0.01772(8) Uani 1 1 d . . .
Cl37 Cl 1.04977(4) 0.75719(3) 0.30285(2) 0.02480(12) Uani 1 1 d . . .
Cl38 Cl 0.76353(4) 0.77205(4) 0.31838(2) 0.02843(13) Uani 1 1 d . . .
N39 N 0.83606(12) 0.81498(10) 0.19313(7) 0.0161(3) Uani 1 1 d . . .
C40 C 0.78672(15) 0.90174(13) 0.18709(8) 0.0174(4) Uani 1 1 d . . .
H40 H 0.7248 0.8925 0.1973 0.021 Uiso 1 1 calc R . .
N41 N 0.75997(12) 0.93040(11) 0.13226(7) 0.0193(4) Uani 1 1 d . . .
C42 C 0.69037(15) 0.86381(14) 0.10389(8) 0.0209(4) Uani 1 1 d . . .
H42 H 0.6371 0.8607 0.1222 0.025 Uiso 1 1 calc R . .
N43 N 0.73387(12) 0.77469(11) 0.10710(7) 0.0198(4) Uani 1 1 d . . .
C44 C 0.76315(15) 0.75244(13) 0.16282(8) 0.0179(4) Uani 1 1 d . . .
H44 H 0.7045 0.7594 0.1765 0.021 Uiso 1 1 calc R . .
C45 C 0.92387(14) 0.81675(13) 0.17073(8) 0.0183(4) Uani 1 1 d . . .
H45A H 0.9540 0.7588 0.1741 0.022 Uiso 1 1 calc R . .
H45B H 0.9712 0.8583 0.1905 0.022 Uiso 1 1 calc R . .
C46 C 0.84718(15) 0.93364(14) 0.11023(9) 0.0216(4) Uani 1 1 d . . .
H46A H 0.8935 0.9759 0.1300 0.026 Uiso 1 1 calc R . .
H46B H 0.8283 0.9533 0.0737 0.026 Uiso 1 1 calc R . .
C47 C 0.81944(15) 0.77755(14) 0.08419(8) 0.0211(4) Uani 1 1 d . . .
H47A H 0.7986 0.7936 0.0471 0.025 Uiso 1 1 calc R . .
H47B H 0.8487 0.7193 0.0863 0.025 Uiso 1 1 calc R . .
C48 C 0.89573(15) 0.84349(14) 0.11271(8) 0.0202(4) Uani 1 1 d . . .
C49 C 0.98293(16) 0.84524(17) 0.08862(9) 0.0292(5) Uani 1 1 d . . .
H49A H 1.0295 0.8878 0.1069 0.044 Uiso 1 1 calc R . .
H49B H 0.9622 0.8611 0.0519 0.044 Uiso 1 1 calc R . .
H49C H 1.0128 0.7879 0.0917 0.044 Uiso 1 1 calc R . .
C50 C 0.84387(14) 0.96534(13) 0.22700(8) 0.0172(4) Uani 1 1 d . . .
N51 N 0.88718(12) 0.92790(11) 0.27324(7) 0.0184(4) Uani 1 1 d . . .
C52 C 0.92639(15) 0.98037(13) 0.31445(9) 0.0210(4) Uani 1 1 d . . .
C53 C 0.92218(16) 1.07097(14) 0.30937(9) 0.0238(5) Uani 1 1 d . . .
H53 H 0.9498 1.1066 0.3382 0.029 Uiso 1 1 calc R . .
C54 C 0.87744(15) 1.10824(14) 0.26196(9) 0.0238(5) Uani 1 1 d . . .
H54 H 0.8736 1.1693 0.2584 0.029 Uiso 1 1 calc R . .
C55 C 0.83804(15) 1.05488(13) 0.21948(9) 0.0212(4) Uani 1 1 d . . .
H55 H 0.8083 1.0788 0.1866 0.025 Uiso 1 1 calc R . .
C56 C 0.97028(18) 0.93784(15) 0.36590(9) 0.0301(5) Uani 1 1 d . . .
H56A H 1.0276 0.9055 0.3632 0.045 Uiso 1 1 calc R . .
H56B H 0.9237 0.8982 0.3750 0.045 Uiso 1 1 calc R . .
H56C H 0.9880 0.9822 0.3928 0.045 Uiso 1 1 calc R . .
C57 C 0.64424(15) 0.88997(15) 0.04739(9) 0.0247(5) Uani 1 1 d . . .
N58 N 0.59401(14) 0.82560(13) 0.01805(7) 0.0294(4) Uani 1 1 d . . .
C59 C 0.54741(18) 0.84341(19) -0.03195(10) 0.0364(6) Uani 1 1 d . . .
C60 C 0.55165(19) 0.9256(2) -0.05367(11) 0.0426(7) Uani 1 1 d . . .
H60 H 0.5211 0.9358 -0.0891 0.051 Uiso 1 1 calc R . .
C61 C 0.60064(19) 0.9919(2) -0.02321(11) 0.0414(7) Uani 1 1 d . . .
H61 H 0.6024 1.0482 -0.0371 0.050 Uiso 1 1 calc R . .
C62 C 0.64765(17) 0.97416(17) 0.02868(10) 0.0314(5) Uani 1 1 d . . .
H62 H 0.6810 1.0184 0.0505 0.038 Uiso 1 1 calc R . .
C63 C 0.4901(3) 0.7701(2) -0.06264(12) 0.0595(9) Uani 1 1 d . . .
H63A H 0.4928 0.7195 -0.0402 0.089 Uiso 1 1 calc R . .
H63B H 0.5173 0.7553 -0.0921 0.089 Uiso 1 1 calc R . .
H63C H 0.4233 0.7882 -0.0755 0.089 Uiso 1 1 calc R . .
C64 C 0.79852(15) 0.65963(13) 0.17652(8) 0.0191(4) Uani 1 1 d . . .
N65 N 0.84639(12) 0.64984(11) 0.22741(7) 0.0190(4) Uani 1 1 d . . .
C66 C 0.86897(15) 0.56813(13) 0.24577(9) 0.0202(4) Uani 1 1 d . . .
C67 C 0.84552(16) 0.49552(14) 0.21303(9) 0.0250(5) Uani 1 1 d . . .
H67 H 0.8620 0.4391 0.2263 0.030 Uiso 1 1 calc R . .
C68 C 0.79799(17) 0.50693(14) 0.16105(10) 0.0275(5) Uani 1 1 d . . .
H68 H 0.7825 0.4584 0.1387 0.033 Uiso 1 1 calc R . .
C69 C 0.77339(16) 0.59043(14) 0.14217(9) 0.0249(5) Uani 1 1 d . . .
H69 H 0.7406 0.5997 0.1070 0.030 Uiso 1 1 calc R . .
C70 C 0.91709(16) 0.55855(14) 0.30293(9) 0.0252(5) Uani 1 1 d . . .
H70A H 0.8731 0.5777 0.3238 0.038 Uiso 1 1 calc R . .
H70B H 0.9753 0.5940 0.3113 0.038 Uiso 1 1 calc R . .
H70C H 0.9340 0.4978 0.3106 0.038 Uiso 1 1 calc R . .
O71 O 0.50040(16) 0.69509(15) 0.07452(9) 0.0488(5) Uani 1 1 d . . .
H71A H 0.539(3) 0.729(3) 0.0578(16) 0.088(13) Uiso 1 1 d . . .
H71B H 0.499(3) 0.732(3) 0.1027(19) 0.109(17) Uiso 1 1 d . . .
O72A O 0.3065(8) 0.4296(7) 0.0138(4) 0.076(3) Uiso 0.25 1 d P A 1
O72B O 0.3695(11) 0.5055(10) -0.0093(6) 0.063(4) Uiso 0.15 1 d P B 2
O72C O 0.2417(11) 0.5030(9) -0.0048(6) 0.055(4) Uiso 0.15 1 d P C 3
O72D O 0.2262(9) 0.4598(8) 0.0321(5) 0.062(3) Uiso 0.20 1 d P D 4
O72E O 0.1525(14) 0.4746(13) -0.0017(8) 0.045(5) Uiso 0.10 1 d P E 5
O72F O 0.0696(9) 0.5358(8) 0.0087(5) 0.043(3) Uiso 0.15 1 d P F 6

loop_
_atom_site_aniso_label
_atom_site_aniso_U_11
_atom_site_aniso_U_22
_atom_site_aniso_U_33
_atom_site_aniso_U_23
_atom_site_aniso_U_13
_atom_site_aniso_U_12
Fe1 0.01802(15) 0.01984(15) 0.01792(16) 0.00300(12) 0.00365(12) 0.00187(12)
Cl2 0.0213(3) 0.0382(3) 0.0345(3) -0.0049(3) -0.0005(2) 0.0068(2)
Cl3 0.0366(3) 0.0269(3) 0.0488(4) -0.0016(3) 0.0274(3) -0.0025(2)
N4 0.0167(9) 0.0145(8) 0.0200(9) 0.0010(7) 0.0057(7) 0.0003(6)
C5 0.0193(10) 0.0187(10) 0.0181(11) 0.0007(8) 0.0046(8) -0.0004(8)
N6 0.0231(9) 0.0202(9) 0.0182(9) 0.0017(7) 0.0047(7) -0.0011(7)
C7 0.0177(10) 0.0212(10) 0.0189(11) 0.0014(8) 0.0031(8) -0.0011(8)
N8 0.0182(9) 0.0206(9) 0.0163(9) 0.0028(7) 0.0024(7) -0.0015(7)
C9 0.0174(10) 0.0161(10) 0.0184(11) 0.0005(8) 0.0045(8) 0.0021(7)
C10 0.0162(10) 0.0189(10) 0.0207(11) 0.0016(8) 0.0056(8) 0.0000(8)
C11 0.0249(11) 0.0235(11) 0.0193(11) -0.0018(9) 0.0069(9) -0.0008(9)
C12 0.0216(11) 0.0222(10) 0.0182(11) 0.0039(8) 0.0057(9) -0.0024(8)
C13 0.0199(11) 0.0221(11) 0.0194(11) 0.0011(8) 0.0064(9) -0.0009(8)
C14 0.0276(12) 0.0371(13) 0.0246(12) 0.0003(10) 0.0104(10) -0.0004(10)
C15 0.0214(11) 0.0188(10) 0.0255(12) 0.0009(9) 0.0100(9) -0.0011(8)
N16 0.0185(9) 0.0196(9) 0.0258(10) 0.0036(7) 0.0077(8) 0.0021(7)
C17 0.0183(11) 0.0205(11) 0.0356(14) 0.0080(9) 0.0111(10) 0.0021(8)
C18 0.0284(13) 0.0167(10) 0.0458(16) 0.0071(10) 0.0160(11) 0.0019(9)
C19 0.0364(14) 0.0182(11) 0.0417(15) -0.0045(10) 0.0192(12) -0.0023(9)
C20 0.0306(13) 0.0233(11) 0.0302(13) -0.0024(9) 0.0113(10) -0.0047(9)
C21 0.0258(12) 0.0261(12) 0.0406(15) 0.0125(10) 0.0072(11) 0.0046(9)
C22 0.0227(11) 0.0258(11) 0.0183(11) -0.0016(9) 0.0028(9) 0.0007(9)
N23 0.0228(10) 0.0258(10) 0.0208(10) 0.0026(8) 0.0057(8) 0.0041(7)
C24 0.0266(12) 0.0274(12) 0.0204(12) 0.0008(9) 0.0072(9) 0.0079(9)
C25 0.0374(14) 0.0386(14) 0.0184(12) -0.0021(10) -0.0019(10) 0.0063(11)
C26 0.0421(16) 0.0379(15) 0.0304(14) -0.0060(11) -0.0066(12) -0.0091(12)
C27 0.0373(14) 0.0328(13) 0.0289(14) 0.0038(10) -0.0026(11) -0.0071(11)
C28 0.0355(14) 0.0376(14) 0.0263(13) 0.0093(10) 0.0064(11) 0.0073(11)
C29 0.0158(10) 0.0204(10) 0.0190(11) -0.0006(8) 0.0063(8) 0.0006(8)
N30 0.0175(9) 0.0203(9) 0.0200(9) 0.0001(7) 0.0054(7) 0.0003(7)
C31 0.0179(10) 0.0254(11) 0.0216(11) -0.0022(9) 0.0060(9) -0.0003(8)
C32 0.0227(11) 0.0243(11) 0.0281(13) -0.0078(9) 0.0069(10) -0.0042(9)
C33 0.0263(12) 0.0181(10) 0.0323(13) -0.0010(9) 0.0112(10) -0.0001(9)
C34 0.0222(11) 0.0204(11) 0.0245(12) 0.0025(9) 0.0073(9) 0.0014(8)
C35 0.0360(14) 0.0316(13) 0.0216(12) -0.0023(10) 0.0033(10) -0.0043(10)
Fe36 0.01917(16) 0.01702(15) 0.01639(15) 0.00101(11) 0.00313(12) 0.00022(11)
Cl37 0.0194(3) 0.0226(3) 0.0307(3) -0.0003(2) 0.0026(2) 0.0011(2)
Cl38 0.0302(3) 0.0249(3) 0.0356(3) -0.0046(2) 0.0184(3) -0.0049(2)
N39 0.0158(8) 0.0156(8) 0.0172(9) -0.0004(7) 0.0043(7) -0.0010(6)
C40 0.0170(10) 0.0166(10) 0.0188(11) 0.0020(8) 0.0049(8) 0.0005(8)
N41 0.0166(9) 0.0227(9) 0.0176(9) 0.0028(7) 0.0024(7) -0.0010(7)
C42 0.0167(10) 0.0266(11) 0.0190(11) 0.0009(9) 0.0034(8) -0.0005(8)
N43 0.0180(9) 0.0251(9) 0.0159(9) -0.0010(7) 0.0033(7) -0.0014(7)
C44 0.0161(10) 0.0202(10) 0.0170(10) -0.0017(8) 0.0033(8) -0.0024(8)
C45 0.0144(10) 0.0206(10) 0.0200(11) 0.0018(8) 0.0042(8) -0.0007(8)
C46 0.0185(11) 0.0263(11) 0.0197(11) 0.0038(9) 0.0038(9) -0.0031(8)
C47 0.0190(11) 0.0280(11) 0.0171(11) -0.0004(9) 0.0055(8) -0.0006(8)
C48 0.0173(10) 0.0269(11) 0.0171(11) 0.0011(8) 0.0053(8) -0.0012(8)
C49 0.0227(12) 0.0410(14) 0.0250(13) 0.0052(10) 0.0080(10) -0.0011(10)
C50 0.0151(10) 0.0169(10) 0.0212(11) 0.0001(8) 0.0075(8) 0.0001(7)
N51 0.0180(9) 0.0181(8) 0.0191(9) -0.0006(7) 0.0041(7) 0.0002(7)
C52 0.0184(11) 0.0219(11) 0.0228(12) -0.0043(9) 0.0052(9) -0.0023(8)
C53 0.0207(11) 0.0228(11) 0.0303(13) -0.0083(9) 0.0105(10) -0.0039(9)
C54 0.0218(11) 0.0162(10) 0.0372(14) -0.0017(9) 0.0145(10) -0.0015(8)
C55 0.0178(10) 0.0197(10) 0.0271(12) 0.0035(9) 0.0075(9) 0.0011(8)
C56 0.0361(14) 0.0287(12) 0.0223(12) -0.0067(10) 0.0007(10) -0.0015(10)
C57 0.0144(10) 0.0371(13) 0.0219(12) 0.0019(10) 0.0031(9) 0.0006(9)
N58 0.0271(11) 0.0408(12) 0.0187(10) -0.0016(8) 0.0024(8) -0.0023(9)
C59 0.0280(13) 0.0576(17) 0.0213(13) -0.0008(12) 0.0016(10) -0.0020(12)
C60 0.0325(14) 0.069(2) 0.0241(14) 0.0117(13) 0.0014(11) -0.0008(13)
C61 0.0303(14) 0.0544(17) 0.0365(16) 0.0199(13) 0.0019(12) -0.0009(12)
C62 0.0216(12) 0.0391(14) 0.0305(14) 0.0063(11) 0.0002(10) -0.0022(10)
C63 0.065(2) 0.075(2) 0.0285(16) -0.0094(15) -0.0074(15) -0.0135(18)
C64 0.0159(10) 0.0193(10) 0.0235(11) -0.0021(8) 0.0077(9) -0.0044(8)
N65 0.0173(9) 0.0193(9) 0.0215(10) -0.0001(7) 0.0065(7) -0.0013(7)
C66 0.0166(10) 0.0184(10) 0.0283(12) 0.0014(9) 0.0107(9) -0.0008(8)
C67 0.0247(12) 0.0178(10) 0.0370(14) -0.0008(9) 0.0158(10) 0.0008(8)
C68 0.0302(13) 0.0218(11) 0.0328(14) -0.0097(10) 0.0122(11) -0.0060(9)
C69 0.0260(12) 0.0245(11) 0.0251(12) -0.0059(9) 0.0080(10) -0.0048(9)
C70 0.0245(12) 0.0210(11) 0.0298(13) 0.0042(9) 0.0061(10) 0.0023(9)
O71 0.0487(13) 0.0534(13) 0.0420(13) 0.0040(11) 0.0062(10) -0.0147(10)

loop_
_atom_type_symbol
_atom_type_description
_atom_type_scat_dispersion_real
_atom_type_scat_dispersion_imag
_atom_type_scat_source
C C 0.0033 0.0016 'International Tables Vol C Tables 4.2.6.8 and 6.1.1.4'
H H 0.0000 0.0000 'International Tables Vol C Tables 4.2.6.8 and 6.1.1.4'
N N 0.0061 0.0033 'International Tables Vol C Tables 4.2.6.8 and 6.1.1.4'
Cl Cl 0.1484 0.1585 'International Tables Vol C Tables 4.2.6.8 and 6.1.1.4'
Fe Fe 0.3463 0.8444 'International Tables Vol C Tables 4.2.6.8 and 6.1.1.4'
O O 0.0106 0.0060 'International Tables Vol C Tables 4.2.6.8 and 6.1.1.4'

loop_
_geom_angle_atom_site_label_1
_geom_angle_atom_site_label_2
_geom_angle_atom_site_label_3
_geom_angle
N4 Fe1 Cl2 120.02(5)
N4 Fe1 N30 75.99(6)
Cl2 Fe1 N30 97.27(5)
N4 Fe1 N16 74.75(6)
Cl2 Fe1 N16 100.77(5)
N30 Fe1 N16 150.45(6)
N4 Fe1 Cl3 111.12(5)
Cl2 Fe1 Cl3 128.86(3)
N30 Fe1 Cl3 95.04(5)
N16 Fe1 Cl3 91.65(5)
C5 N4 C9 105.50(15)
C5 N4 C10 109.78(15)
C9 N4 C10 110.25(15)
C5 N4 Fe1 110.58(12)
C9 N4 Fe1 110.13(12)
C10 N4 Fe1 110.50(12)
N6 C5 N4 112.18(16)
N6 C5 C15 117.35(17)
N4 C5 C15 108.87(16)
C5 N6 C11 110.73(17)
C5 N6 C7 106.40(16)
C11 N6 C7 108.97(16)
N8 C7 N6 112.03(16)
N8 C7 C22 116.33(17)
N6 C7 C22 110.83(17)
C9 N8 C12 110.30(16)
C9 N8 C7 105.26(15)
C12 N8 C7 110.22(16)
N8 C9 N4 112.69(16)
N8 C9 C29 117.42(17)
N4 C9 C29 109.84(16)
N4 C10 C13 110.37(16)
N6 C11 C13 111.63(17)
N8 C12 C13 111.47(16)
C14 C13 C12 111.88(17)
C14 C13 C11 111.10(18)
C12 C13 C11 107.43(17)
C14 C13 C10 111.34(18)
C12 C13 C10 107.45(17)
C11 C13 C10 107.42(17)
N16 C15 C20 123.4(2)
N16 C15 C5 112.85(18)
C20 C15 C5 123.4(2)
C15 N16 C17 118.53(19)
C15 N16 Fe1 113.68(13)
C17 N16 Fe1 127.54(15)
N16 C17 C18 121.0(2)
N16 C17 C21 117.1(2)
C18 C17 C21 121.9(2)
C19 C18 C17 119.7(2)
C18 C19 C20 119.5(2)
C15 C20 C19 117.8(2)
N23 C22 C27 123.2(2)
N23 C22 C7 120.40(19)
C27 C22 C7 116.3(2)
C22 N23 C24 117.69(19)
N23 C24 C25 122.5(2)
N23 C24 C28 116.4(2)
C25 C24 C28 121.1(2)
C24 C25 C26 119.1(2)
C27 C26 C25 118.6(2)
C26 C27 C22 118.8(2)
N30 C29 C34 123.00(19)
N30 C29 C9 113.12(17)
C34 C29 C9 123.35(19)
C31 N30 C29 118.39(18)
C31 N30 Fe1 127.92(14)
C29 N30 Fe1 113.49(13)
N30 C31 C32 121.2(2)
N30 C31 C35 117.64(19)
C32 C31 C35 121.1(2)
C33 C32 C31 120.2(2)
C32 C33 C34 118.7(2)
C29 C34 C33 118.5(2)
N39 Fe36 N51 75.33(6)
N39 Fe36 Cl37 116.76(5)
N51 Fe36 Cl37 98.00(5)
N39 Fe36 N65 74.27(6)
N51 Fe36 N65 149.38(6)
Cl37 Fe36 N65 98.76(5)
N39 Fe36 Cl38 113.86(5)
N51 Fe36 Cl38 92.91(5)
Cl37 Fe36 Cl38 129.35(3)
N65 Fe36 Cl38 96.00(4)
C40 N39 C44 105.40(15)
C40 N39 C45 110.83(15)
C44 N39 C45 109.80(15)
C40 N39 Fe36 111.91(12)
C44 N39 Fe36 112.78(12)
C45 N39 Fe36 106.19(12)
N41 C40 N39 112.07(16)
N41 C40 C50 117.18(16)
N39 C40 C50 109.73(16)
C40 N41 C46 110.31(16)
C40 N41 C42 105.76(15)
C46 N41 C42 110.08(16)
N41 C42 N43 112.39(16)
N41 C42 C57 112.73(17)
N43 C42 C57 111.79(17)
C44 N43 C47 110.38(16)
C44 N43 C42 106.55(16)
C47 N43 C42 108.62(16)
N43 C44 N39 112.28(16)
N43 C44 C64 116.95(17)
N39 C44 C64 108.96(16)
N39 C45 C48 110.46(16)
N41 C46 C48 111.13(16)
N43 C47 C48 111.93(17)
C49 C48 C45 111.87(17)
C49 C48 C46 111.64(18)
C45 C48 C46 106.81(17)
C49 C48 C47 111.03(18)
C45 C48 C47 107.11(17)
C46 C48 C47 108.15(17)
N51 C50 C55 123.18(19)
N51 C50 C40 113.72(17)
C55 C50 C40 122.23(19)
C50 N51 C52 118.55(18)
C50 N51 Fe36 114.74(13)
C52 N51 Fe36 126.70(14)
N51 C52 C53 120.9(2)
N51 C52 C56 117.79(18)
C53 C52 C56 121.3(2)
C54 C53 C52 119.9(2)
C53 C54 C55 119.5(2)
C50 C55 C54 118.0(2)
N58 C57 C62 122.5(2)
N58 C57 C42 114.23(19)
C62 C57 C42 123.1(2)
C57 N58 C59 118.6(2)
N58 C59 C60 121.6(2)
N58 C59 C63 116.6(3)
C60 C59 C63 121.8(2)
C61 C60 C59 119.7(2)
C60 C61 C62 118.9(3)
C57 C62 C61 118.6(2)
N65 C64 C69 123.3(2)
N65 C64 C44 113.34(17)
C69 C64 C44 122.9(2)
C66 N65 C64 118.33(18)
C66 N65 Fe36 127.02(14)
C64 N65 Fe36 114.60(13)
N65 C66 C67 121.1(2)
N65 C66 C70 117.38(18)
C67 C66 C70 121.52(19)
C68 C67 C66 119.7(2)
C67 C68 C69 119.5(2)
C64 C69 C68 118.1(2)
H71A O71 H71B 99(3)

loop_
_geom_bond_atom_site_label_1
_geom_bond_atom_site_label_2
_geom_bond_distance
Fe1 N4 2.1380(18)
Fe1 Cl2 2.2915(7)
Fe1 N30 2.3137(17)
Fe1 N16 2.3413(18)
Fe1 Cl3 2.3796(7)
N4 C5 1.511(3)
N4 C9 1.512(2)
N4 C10 1.518(3)
C5 N6 1.475(3)
C5 C15 1.536(3)
N6 C11 1.499(3)
N6 C7 1.517(3)
C7 N8 1.505(3)
C7 C22 1.535(3)
N8 C9 1.480(3)
N8 C12 1.502(3)
C9 C29 1.530(3)
C10 C13 1.555(3)
C11 C13 1.555(3)
C12 C13 1.551(3)
C13 C14 1.544(3)
C15 N16 1.363(3)
C15 C20 1.397(3)
N16 C17 1.367(3)
C17 C18 1.412(3)
C17 C21 1.512(3)
C18 C19 1.393(4)
C19 C20 1.408(3)
C22 N23 1.353(3)
C22 C27 1.407(3)
N23 C24 1.369(3)
C24 C25 1.402(3)
C24 C28 1.521(3)
C25 C26 1.407(4)
C26 C27 1.398(4)
C29 N30 1.369(3)
C29 C34 1.399(3)
N30 C31 1.364(3)
C31 C32 1.407(3)
C31 C35 1.517(3)
C32 C33 1.397(3)
C33 C34 1.405(3)
Fe36 N39 2.1365(17)
Fe36 N51 2.3004(17)
Fe36 Cl37 2.3231(6)
Fe36 N65 2.3364(17)
Fe36 Cl38 2.3625(6)
N39 C40 1.509(2)
N39 C44 1.509(3)
N39 C45 1.518(3)
C40 N41 1.481(3)
C40 C50 1.533(3)
N41 C46 1.505(3)
N41 C42 1.506(3)
C42 N43 1.508(3)
C42 C57 1.541(3)
N43 C44 1.478(3)
N43 C47 1.496(3)
C44 C64 1.538(3)
C45 C48 1.552(3)
C46 C48 1.554(3)
C47 C48 1.555(3)
C48 C49 1.536(3)
C50 N51 1.365(3)
C50 C55 1.400(3)
N51 C52 1.371(3)
C52 C53 1.409(3)
C52 C56 1.511(3)
C53 C54 1.394(3)
C54 C55 1.403(3)
C57 N58 1.360(3)
C57 C62 1.399(3)
N58 C59 1.364(3)
C59 C60 1.403(4)
C59 C63 1.519(4)
C60 C61 1.390(4)
C61 C62 1.408(4)
C64 N65 1.370(3)
C64 C69 1.397(3)
N65 C66 1.366(3)
C66 C67 1.411(3)
C66 C70 1.517(3)
C67 C68 1.397(3)
C68 C69 1.401(3)
O71 H71A 0.95(4)
O71 H71B 0.94(5)

loop_
_geom_hbond_atom_site_label_D
_geom_hbond_atom_site_label_H
_geom_hbond_atom_site_label_A
_geom_hbond_distance_DH
_geom_hbond_distance_HA
_geom_hbond_distance_DA
_geom_hbond_angle_DHA
C7 H7 Cl38 1.00 2.77 3.749(2) 166.6
C42 H42 Cl3 1.00 2.90 3.880(2) 167.8
O71 H71B Cl3 0.94(5) 2.44(5) 3.379(3) 175(4)
O71 H71A N58 0.95(4) 2.09(4) 3.016(3) 165(3)
